data_1546603
loop_
_publ_author_name
'Essid, I.'
'Laborde, C.'
'Legros, F.'
'Sevrain, N.'
'Touil, S.'
'Rolland, M.'
'Ayad, T.'
'Volle, J.-N.'
'Pirat, J.-L.'
'Virieux, D.'

_publ_section_title
;
 Phosphorus-Containing Bis-allenes: Synthesis and Heterocyclization
 Reactions Mediated by Iodine or Copper Dibromide.
;
_journal_name_full 'Organic letters'
_journal_paper_doi 10.1021/acs.orglett.7b00648
_journal_year 2017
_chemical_formula_moiety 'C30 H22 Br2 O6 P2'
_chemical_formula_sum 'C30 H22 Br2 O6 P2'
_chemical_formula_weight 700.23
_space_group_crystal_system orthorhombic
_space_group_IT_number 54
_space_group_name_Hall '-P 2a 2ac'
_space_group_name_H-M_alt 'P c c a'
_symmetry_space_group_name_Hall '-P 2a 2ac'
_symmetry_space_group_name_H-M 'P c c a'
_atom_sites_solution_hydrogens geom
_atom_sites_solution_primary dual
_audit_creation_date 2017-03-17
_audit_creation_method
;
Olex2 1.2
(compiled 2017.03.02 svn.r3394 for OlexSys, GUI svn.r5324)
;
_cell_angle_alpha 90
_cell_angle_beta 90
_cell_angle_gamma 90
_cell_formula_units_Z 4
_cell_length_a 27.0189(6)
_cell_length_b 14.0226(4)
_cell_length_c 7.2637(2)
_cell_measurement_reflns_used 6560
_cell_measurement_temperature 175.00(14)
_cell_measurement_theta_max 67.3170
_cell_measurement_theta_min 3.1280
_cell_volume 2752.04(13)
_computing_cell_refinement
;
CrysAlisPro, Agilent Technologies,
Version 1.171.37.35 (release 13-08-2014 CrysAlis171 .NET)
(compiled Aug 13 2014,18:06:01)
;
_computing_data_collection
;
CrysAlisPro, Agilent Technologies,
Version 1.171.37.35 (release 13-08-2014 CrysAlis171 .NET)
(compiled Aug 13 2014,18:06:01)
;
_computing_data_reduction
;
CrysAlisPro, Agilent Technologies,
Version 1.171.37.35 (release 13-08-2014 CrysAlis171 .NET)
(compiled Aug 13 2014,18:06:01)
;
_computing_molecular_graphics 'Olex2 (Dolomanov et al., 2009)'
_computing_publication_material 'Olex2 (Dolomanov et al., 2009)'
_computing_structure_refinement 'ShelXL (Sheldrick, 2015)'
_computing_structure_solution 'ShelXT (Sheldrick, 2015)'
_diffrn_ambient_environment N~2~
_diffrn_ambient_temperature 175.00(14)
_diffrn_detector 'CCD plate'
_diffrn_detector_area_resol_mean 16.0143
_diffrn_detector_type Sapphire3
_diffrn_measured_fraction_theta_full 1.000
_diffrn_measured_fraction_theta_max 0.998
_diffrn_measurement_details
;
#__ type_ start__ end____ width___ exp.time_
  1 omega -108.00  -34.00   1.0000    2.0000
omega____ theta____ kappa____ phi______ frames
    -      -33.5000 -179.0000  120.0000 74

#__ type_ start__ end____ width___ exp.time_
  2 omega  -62.00   36.00   1.0000    2.0000
omega____ theta____ kappa____ phi______ frames
    -      -33.5000   77.0000  -30.0000 98

#__ type_ start__ end____ width___ exp.time_
  3 omega  -52.00   35.00   1.0000    2.0000
omega____ theta____ kappa____ phi______ frames
    -      -33.5000   57.0000  150.0000 87

#__ type_ start__ end____ width___ exp.time_
  4 omega -108.00  -34.00   1.0000    2.0000
omega____ theta____ kappa____ phi______ frames
    -      -33.5000 -179.0000  -30.0000 74

#__ type_ start__ end____ width___ exp.time_
  5 omega   13.00  106.00   1.0000    2.0000
omega____ theta____ kappa____ phi______ frames
    -       35.6315   38.0000  120.0000 93

#__ type_ start__ end____ width___ exp.time_
  6 omega   17.00  104.00   1.0000    2.0000
omega____ theta____ kappa____ phi______ frames
    -       35.6315   57.0000  -30.0000 87

#__ type_ start__ end____ width___ exp.time_
  7 omega    7.00  105.00   1.0000    2.0000
omega____ theta____ kappa____ phi______ frames
    -       35.6315   77.0000 -180.0000 98

#__ type_ start__ end____ width___ exp.time_
  8 omega    7.00  105.00   1.0000    2.0000
omega____ theta____ kappa____ phi______ frames
    -       35.6315   77.0000  120.0000 98

#__ type_ start__ end____ width___ exp.time_
  9 omega    7.00  105.00   1.0000    2.0000
omega____ theta____ kappa____ phi______ frames
    -       35.6315   77.0000    0.0000 98

#__ type_ start__ end____ width___ exp.time_
 10 omega    7.00  105.00   1.0000    2.0000
omega____ theta____ kappa____ phi______ frames
    -       35.6315   77.0000 -120.0000 98

#__ type_ start__ end____ width___ exp.time_
 11 omega   17.00  104.00   1.0000    2.0000
omega____ theta____ kappa____ phi______ frames
    -       35.6315   57.0000  -90.0000 87

#__ type_ start__ end____ width___ exp.time_
 12 omega   -4.00   76.00   1.0000    2.0000
omega____ theta____ kappa____ phi______ frames
    -       35.6315  -99.0000 -180.0000 80

#__ type_ start__ end____ width___ exp.time_
 13 omega   53.00  110.00   1.0000    2.0000
omega____ theta____ kappa____ phi______ frames
    -       35.6315 -179.0000  150.0000 57

#__ type_ start__ end____ width___ exp.time_
 14 omega    7.00  105.00   1.0000    2.0000
omega____ theta____ kappa____ phi______ frames
    -       35.6315   77.0000   60.0000 98

#__ type_ start__ end____ width___ exp.time_
 15 omega   56.00  110.00   1.0000    2.0000
omega____ theta____ kappa____ phi______ frames
    -       35.6315  179.0000   30.0000 54

#__ type_ start__ end____ width___ exp.time_
 16 omega   80.00  168.00   1.0000    5.0000
omega____ theta____ kappa____ phi______ frames
    -      100.0000   61.0000 -180.0000 88

#__ type_ start__ end____ width___ exp.time_
 17 omega   71.00  169.00   1.0000    5.0000
omega____ theta____ kappa____ phi______ frames
    -      100.0000   77.0000   30.0000 98

#__ type_ start__ end____ width___ exp.time_
 18 omega   80.00  168.00   1.0000    5.0000
omega____ theta____ kappa____ phi______ frames
    -      100.0000   61.0000  120.0000 88

#__ type_ start__ end____ width___ exp.time_
 19 omega   71.00  169.00   1.0000    5.0000
omega____ theta____ kappa____ phi______ frames
    -      100.0000   77.0000  150.0000 98

#__ type_ start__ end____ width___ exp.time_
 20 omega   71.00  169.00   1.0000    5.0000
omega____ theta____ kappa____ phi______ frames
    -      100.0000   77.0000  120.0000 98

#__ type_ start__ end____ width___ exp.time_
 21 omega   74.00  171.00   1.0000    5.0000
omega____ theta____ kappa____ phi______ frames
    -      100.0000   30.0000  -60.0000 97

#__ type_ start__ end____ width___ exp.time_
 22 omega   30.00  109.00   1.0000    5.0000
omega____ theta____ kappa____ phi______ frames
    -      100.0000  -95.0000   30.0000 79

#__ type_ start__ end____ width___ exp.time_
 23 omega   80.00  168.00   1.0000    5.0000
omega____ theta____ kappa____ phi______ frames
    -      100.0000   61.0000   90.0000 88

#__ type_ start__ end____ width___ exp.time_
 24 omega   71.00  169.00   1.0000    5.0000
omega____ theta____ kappa____ phi______ frames
    -      100.0000   77.0000  -60.0000 98

#__ type_ start__ end____ width___ exp.time_
 25 omega   71.00  169.00   1.0000    5.0000
omega____ theta____ kappa____ phi______ frames
    -      100.0000   77.0000   90.0000 98

#__ type_ start__ end____ width___ exp.time_
 26 omega   71.00  169.00   1.0000    5.0000
omega____ theta____ kappa____ phi______ frames
    -      100.0000   77.0000   60.0000 98

#__ type_ start__ end____ width___ exp.time_
 27 omega   30.00  109.00   1.0000    5.0000
omega____ theta____ kappa____ phi______ frames
    -      100.0000  -95.0000  150.0000 79

#__ type_ start__ end____ width___ exp.time_
 28 omega   71.00  169.00   1.0000    5.0000
omega____ theta____ kappa____ phi______ frames
    -      100.0000   77.0000    0.0000 98

#__ type_ start__ end____ width___ exp.time_
 29 omega   30.00  109.00   1.0000    5.0000
omega____ theta____ kappa____ phi______ frames
    -      100.0000  -95.0000   90.0000 79

#__ type_ start__ end____ width___ exp.time_
 30 omega   80.00  168.00   1.0000    5.0000
omega____ theta____ kappa____ phi______ frames
    -      100.0000   61.0000  -90.0000 88

#__ type_ start__ end____ width___ exp.time_
 31 omega   80.00  168.00   1.0000    5.0000
omega____ theta____ kappa____ phi______ frames
    -      100.0000   61.0000  150.0000 88

#__ type_ start__ end____ width___ exp.time_
 32 omega   80.00  168.00   1.0000    5.0000
omega____ theta____ kappa____ phi______ frames
    -      100.0000   61.0000  -60.0000 88

#__ type_ start__ end____ width___ exp.time_
 33 omega   80.00  168.00   1.0000    5.0000
omega____ theta____ kappa____ phi______ frames
    -      100.0000   61.0000   60.0000 88

#__ type_ start__ end____ width___ exp.time_
 34 omega   30.00  109.00   1.0000    5.0000
omega____ theta____ kappa____ phi______ frames
    -      100.0000  -95.0000  -90.0000 79

#__ type_ start__ end____ width___ exp.time_
 35 omega   80.00  168.00   1.0000    5.0000
omega____ theta____ kappa____ phi______ frames
    -      100.0000   61.0000   30.0000 88

#__ type_ start__ end____ width___ exp.time_
 36 omega   71.00  169.00   1.0000    5.0000
omega____ theta____ kappa____ phi______ frames
    -      100.0000   77.0000 -180.0000 98

#__ type_ start__ end____ width___ exp.time_
 37 omega   80.00  168.00   1.0000    5.0000
omega____ theta____ kappa____ phi______ frames
    -      100.0000   61.0000    0.0000 88

#__ type_ start__ end____ width___ exp.time_
 38 omega   80.00  168.00   1.0000    5.0000
omega____ theta____ kappa____ phi______ frames
    -      100.0000   61.0000  -30.0000 88

#__ type_ start__ end____ width___ exp.time_
 39 omega   71.00  169.00   1.0000    5.0000
omega____ theta____ kappa____ phi______ frames
    -      100.0000   77.0000  -90.0000 98

#__ type_ start__ end____ width___ exp.time_
 40 omega   80.00  168.00   1.0000    5.0000
omega____ theta____ kappa____ phi______ frames
    -      100.0000   61.0000 -120.0000 88

#__ type_ start__ end____ width___ exp.time_
 41 omega   71.00  169.00   1.0000    5.0000
omega____ theta____ kappa____ phi______ frames
    -      100.0000   77.0000  -30.0000 98

#__ type_ start__ end____ width___ exp.time_
 42 omega   71.00  169.00   1.0000    5.0000
omega____ theta____ kappa____ phi______ frames
    -      100.0000   77.0000 -150.0000 98

#__ type_ start__ end____ width___ exp.time_
 43 omega   71.00  169.00   1.0000    5.0000
omega____ theta____ kappa____ phi______ frames
    -      100.0000   77.0000 -120.0000 98

#__ type_ start__ end____ width___ exp.time_
 44 omega   29.00  115.00   1.0000    5.0000
omega____ theta____ kappa____ phi______ frames
    -      100.0000 -112.0000    0.0000 86

#__ type_ start__ end____ width___ exp.time_
 45 omega   31.00  129.00   1.0000    5.0000
omega____ theta____ kappa____ phi______ frames
    -      100.0000  -77.0000 -180.0000 98

#__ type_ start__ end____ width___ exp.time_
 46 omega   74.00  155.00   1.0000    5.0000
omega____ theta____ kappa____ phi______ frames
    -      100.0000   72.0000 -122.9193 81
;
_diffrn_measurement_device 'four-circle diffractometer'
_diffrn_measurement_device_type 'Xcalibur, Sapphire3, Gemini'
_diffrn_measurement_method '\w scans'
_diffrn_orient_matrix_UB_11 -0.0484132000
_diffrn_orient_matrix_UB_12 0.0203184000
_diffrn_orient_matrix_UB_13 -0.1049655000
_diffrn_orient_matrix_UB_21 0.0252226000
_diffrn_orient_matrix_UB_22 -0.0289280000
_diffrn_orient_matrix_UB_23 -0.1817885000
_diffrn_orient_matrix_UB_31 -0.0164833000
_diffrn_orient_matrix_UB_32 -0.1040191000
_diffrn_orient_matrix_UB_33 0.0301360000
_diffrn_radiation_monochromator graphite
_diffrn_radiation_probe x-ray
_diffrn_radiation_type CuK\a
_diffrn_radiation_wavelength 1.54184
_diffrn_reflns_av_R_equivalents 0.1683
_diffrn_reflns_av_unetI/netI 0.0505
_diffrn_reflns_Laue_measured_fraction_full 1.000
_diffrn_reflns_Laue_measured_fraction_max 0.998
_diffrn_reflns_limit_h_max 32
_diffrn_reflns_limit_h_min -32
_diffrn_reflns_limit_k_max 16
_diffrn_reflns_limit_k_min -15
_diffrn_reflns_limit_l_max 8
_diffrn_reflns_limit_l_min -8
_diffrn_reflns_number 51749
_diffrn_reflns_point_group_measured_fraction_full 1.000
_diffrn_reflns_point_group_measured_fraction_max 0.998
_diffrn_reflns_theta_full 67.684
_diffrn_reflns_theta_max 68.058
_diffrn_reflns_theta_min 3.152
_diffrn_source 'Enhance (Cu) X-ray Source'
_exptl_absorpt_coefficient_mu 5.217
_exptl_absorpt_correction_T_max 1.00000
_exptl_absorpt_correction_T_min 0.44163
_exptl_absorpt_correction_type multi-scan
_exptl_absorpt_process_details
;
CrysAlisPro, Agilent Technologies,
Version 1.171.37.35 (release 13-08-2014 CrysAlis171 .NET)
(compiled Aug 13 2014,18:06:01)
Empirical absorption correction using spherical harmonics,
 implemented in SCALE3 ABSPACK scaling algorithm.
;
_exptl_crystal_colour colourless
_exptl_crystal_colour_primary colourless
_exptl_crystal_density_diffrn 1.690
_exptl_crystal_description prism
_exptl_crystal_F_000 1400
_exptl_crystal_size_max 0.03
_exptl_crystal_size_mid 0.02
_exptl_crystal_size_min 0.01
_refine_diff_density_max 1.810
_refine_diff_density_min -0.668
_refine_diff_density_rms 0.125
_refine_ls_extinction_method none
_refine_ls_goodness_of_fit_ref 1.015
_refine_ls_hydrogen_treatment constr
_refine_ls_matrix_type full
_refine_ls_number_parameters 182
_refine_ls_number_reflns 2514
_refine_ls_number_restraints 0
_refine_ls_restrained_S_all 1.015
_refine_ls_R_factor_all 0.0740
_refine_ls_R_factor_gt 0.0558
_refine_ls_shift/su_max 0.001
_refine_ls_shift/su_mean 0.000
_refine_ls_structure_factor_coef Fsqd
_refine_ls_weighting_details 'w=1/[\s^2^(Fo^2^)+(0.1045P)^2^+1.0810P] where P=(Fo^2^+2Fc^2^)/3'
_refine_ls_weighting_scheme calc
_refine_ls_wR_factor_gt 0.1473
_refine_ls_wR_factor_ref 0.1680
_reflns_Friedel_coverage 0.000
_reflns_number_gt 1891
_reflns_number_total 2514
_reflns_threshold_expression 'I > 2\s(I)'
_cod_data_source_file ol7b00648_si_001.cif
_cod_data_source_block vir1
_cod_database_code 1546603
_shelx_shelxl_version_number 2014/7
_chemical_oxdiff_formula 'C1 H1 P1 O1 Si1'
_shelx_space_group_comment
;
The symmetry employed for this shelxl refinement is uniquely defined
by the following loop, which should always be used as a source of
symmetry information in preference to the above space-group names.
They are only intended as comments.
;
_reflns_odcompleteness_completeness 99.96
_reflns_odcompleteness_iscentric 1
_reflns_odcompleteness_theta 64.99
_olex2_refinement_description
;
1. Fixed Uiso
 At 1.2 times of:
  All C(H) groups
 At 1.5 times of:
  All O(H) groups
2.a Aromatic/amide H refined with riding coordinates:
 C009(H009), C00B(H00B), C00D(H00D), C00E(H00E), C00F(H00F), C00G(H00G),
 C00H(H00H), C00I(H00I), C00J(H00J), C00K(H00K)
2.b Idealised tetrahedral OH refined as rotating group:
 O003(H003)
;
_olex2_submission_special_instructions 'No special instructions were received'

loop_
_space_group_symop_operation_xyz
'x, y, z'
'-x+1/2, -y, z'
'-x, y, -z+1/2'
'x+1/2, -y, -z+1/2'
'-x, -y, -z'
'x-1/2, y, -z'
'x, -y, z-1/2'
'-x-1/2, y, z-1/2'

loop_
_atom_site_label
_atom_site_type_symbol
_atom_site_fract_x
_atom_site_fract_y
_atom_site_fract_z
_atom_site_U_iso_or_equiv
_atom_site_adp_type
_atom_site_occupancy
_atom_site_site_symmetry_order
_atom_site_calc_flag
_atom_site_refinement_flags_posn
Br01 Br 0.54049(2) 0.17893(4) 0.50131(7) 0.0474(3) Uani 1 1 d .
P002 P 0.56144(4) 0.40452(8) 0.09232(14) 0.0326(3) Uani 1 1 d .
O003 O 0.55306(12) 0.3747(2) -0.1069(4) 0.0397(7) Uani 1 1 d .
H003 H 0.5499 0.4236 -0.1729 0.060 Uiso 1 1 calc GR
O004 O 0.55589(11) 0.5077(2) 0.1267(4) 0.0387(7) Uani 1 1 d .
O005 O 0.61432(10) 0.3633(2) 0.1517(4) 0.0366(7) Uani 1 1 d .
C006 C 0.64407(16) 0.3164(3) 0.4517(6) 0.0363(10) Uani 1 1 d .
C007 C 0.52689(16) 0.3263(3) 0.2399(6) 0.0347(10) Uani 1 1 d .
C008 C 0.61389(15) 0.2856(3) 0.2838(6) 0.0361(10) Uani 1 1 d .
C009 C 0.65814(16) 0.2491(4) 0.5843(6) 0.0418(11) Uani 1 1 d .
H009 H 0.6477 0.1846 0.5732 0.050 Uiso 1 1 calc R
C00A C 0.55923(15) 0.2717(3) 0.3292(6) 0.0344(9) Uani 1 1 d .
C00B C 0.65922(18) 0.4091(4) 0.4713(6) 0.0406(11) Uani 1 1 d .
H00B H 0.6490 0.4556 0.3841 0.049 Uiso 1 1 calc R
C00C C 0.63637(17) 0.1982(3) 0.1853(6) 0.0384(10) Uani 1 1 d .
C00D C 0.68694(18) 0.1815(4) 0.1937(6) 0.0418(11) Uani 1 1 d .
H00D H 0.7074 0.2217 0.2665 0.050 Uiso 1 1 calc R
C00E C 0.68937(17) 0.4356(4) 0.6174(7) 0.0480(12) Uani 1 1 d .
H00E H 0.7003 0.4998 0.6278 0.058 Uiso 1 1 calc R
C00F C 0.68715(18) 0.2767(4) 0.7307(7) 0.0476(12) Uani 1 1 d .
H00F H 0.6961 0.2313 0.8219 0.057 Uiso 1 1 calc R
C00G C 0.70778(19) 0.1067(4) 0.0969(7) 0.0497(13) Uani 1 1 d .
H00G H 0.7425 0.0962 0.1028 0.060 Uiso 1 1 calc R
C00H C 0.70345(19) 0.3696(4) 0.7469(7) 0.0521(13) Uani 1 1 d .
H00H H 0.7242 0.3876 0.8466 0.063 Uiso 1 1 calc R
C00I C 0.6072(2) 0.1394(4) 0.0763(7) 0.0504(12) Uani 1 1 d .
H00I H 0.5726 0.1505 0.0672 0.060 Uiso 1 1 calc R
C00J C 0.6784(2) 0.0472(4) -0.0083(6) 0.0529(14) Uani 1 1 d .
H00J H 0.6925 -0.0052 -0.0728 0.064 Uiso 1 1 calc R
C00K C 0.6283(2) 0.0654(5) -0.0179(7) 0.0585(15) Uani 1 1 d .
H00K H 0.6080 0.0256 -0.0918 0.070 Uiso 1 1 calc R

loop_
_atom_site_aniso_label
_atom_site_aniso_U_11
_atom_site_aniso_U_22
_atom_site_aniso_U_33
_atom_site_aniso_U_23
_atom_site_aniso_U_13
_atom_site_aniso_U_12
Br01 0.0421(4) 0.0534(4) 0.0467(4) 0.0185(2) 0.00273(19) -0.0001(2)
P002 0.0344(6) 0.0360(7) 0.0274(5) -0.0005(5) -0.0008(4) 0.0007(4)
O003 0.0482(16) 0.0427(19) 0.0283(14) 0.0008(14) -0.0031(13) 0.0045(15)
O004 0.0400(15) 0.0410(18) 0.0351(15) -0.0009(14) -0.0003(12) -0.0008(14)
O005 0.0349(15) 0.0412(18) 0.0338(14) 0.0061(14) -0.0004(12) -0.0012(13)
C006 0.031(2) 0.041(3) 0.037(2) 0.001(2) 0.0010(18) 0.0049(18)
C007 0.037(2) 0.039(3) 0.029(2) -0.0030(19) 0.0010(17) -0.0030(18)
C008 0.035(2) 0.042(3) 0.032(2) 0.004(2) 0.0019(17) 0.0018(19)
C009 0.042(2) 0.049(3) 0.035(2) 0.002(2) 0.0005(18) 0.006(2)
C00A 0.041(2) 0.030(2) 0.032(2) 0.0013(18) -0.0002(17) 0.0008(18)
C00B 0.043(2) 0.042(3) 0.037(2) 0.000(2) 0.0070(19) -0.001(2)
C00C 0.045(2) 0.041(3) 0.028(2) 0.0031(19) 0.0038(18) -0.003(2)
C00D 0.044(2) 0.046(3) 0.036(2) -0.001(2) 0.0027(18) 0.008(2)
C00E 0.043(2) 0.057(3) 0.044(3) -0.010(2) 0.002(2) -0.004(2)
C00F 0.051(3) 0.061(4) 0.032(2) 0.002(2) -0.0029(19) 0.007(2)
C00G 0.053(3) 0.056(3) 0.040(2) 0.003(3) 0.008(2) 0.016(2)
C00H 0.045(3) 0.076(4) 0.035(2) -0.005(3) -0.006(2) 0.003(3)
C00I 0.053(3) 0.049(3) 0.050(3) -0.009(3) -0.007(2) 0.001(2)
C00J 0.077(4) 0.041(3) 0.041(3) -0.001(2) 0.008(2) 0.013(3)
C00K 0.070(4) 0.051(4) 0.055(3) -0.013(3) -0.001(2) -0.001(3)

loop_
_atom_type_symbol
_atom_type_description
_atom_type_scat_dispersion_real
_atom_type_scat_dispersion_imag
_atom_type_scat_source
C C 0.0181 0.0091 'International Tables Vol C Tables 4.2.6.8 and 6.1.1.4'
H H 0.0000 0.0000 'International Tables Vol C Tables 4.2.6.8 and 6.1.1.4'
Br Br -0.6763 1.2805 'International Tables Vol C Tables 4.2.6.8 and 6.1.1.4'
O O 0.0492 0.0322 'International Tables Vol C Tables 4.2.6.8 and 6.1.1.4'
P P 0.2955 0.4335 'International Tables Vol C Tables 4.2.6.8 and 6.1.1.4'

loop_
_geom_angle_atom_site_label_1
_geom_angle_atom_site_label_2
_geom_angle_atom_site_label_3
_geom_angle
_geom_angle_site_symmetry_1
_geom_angle_site_symmetry_3
O003 P002 O005 106.84(17) . .
O003 P002 C007 108.8(2) . .
O004 P002 O003 114.50(18) . .
O004 P002 O005 113.51(17) . .
O004 P002 C007 116.43(19) . .
O005 P002 C007 94.75(18) . .
P002 O003 H003 109.5 . .
C008 O005 P002 116.2(2) . .
C009 C006 C008 120.1(4) . .
C00B C006 C008 120.7(4) . .
C00B C006 C009 119.1(5) . .
C007 C007 P002 125.3(3) 3_655 .
C00A C007 P002 107.5(3) . .
C00A C007 C007 127.2(4) . 3_655
O005 C008 C006 108.1(4) . .
O005 C008 C00A 104.2(3) . .
O005 C008 C00C 106.6(3) . .
C006 C008 C00C 112.6(4) . .
C00A C008 C006 112.4(3) . .
C00A C008 C00C 112.3(4) . .
C006 C009 H009 120.2 . .
C00F C009 C006 119.7(5) . .
C00F C009 H009 120.2 . .
C007 C00A Br01 123.2(3) . .
C007 C00A C008 117.2(4) . .
C008 C00A Br01 119.6(3) . .
C006 C00B H00B 119.7 . .
C006 C00B C00E 120.6(5) . .
C00E C00B H00B 119.7 . .
C00D C00C C008 120.0(4) . .
C00D C00C C00I 118.9(5) . .
C00I C00C C008 120.8(4) . .
C00C C00D H00D 119.8 . .
C00G C00D C00C 120.4(5) . .
C00G C00D H00D 119.8 . .
C00B C00E H00E 119.8 . .
C00H C00E C00B 120.3(5) . .
C00H C00E H00E 119.8 . .
C009 C00F H00F 119.6 . .
C009 C00F C00H 120.9(5) . .
C00H C00F H00F 119.6 . .
C00D C00G H00G 119.8 . .
C00J C00G C00D 120.4(5) . .
C00J C00G H00G 119.8 . .
C00E C00H C00F 119.3(5) . .
C00E C00H H00H 120.3 . .
C00F C00H H00H 120.3 . .
C00C C00I H00I 120.0 . .
C00K C00I C00C 119.9(5) . .
C00K C00I H00I 120.0 . .
C00G C00J H00J 120.7 . .
C00K C00J C00G 118.6(5) . .
C00K C00J H00J 120.7 . .
C00I C00K C00J 121.7(6) . .
C00I C00K H00K 119.2 . .
C00J C00K H00K 119.2 . .

loop_
_geom_bond_atom_site_label_1
_geom_bond_atom_site_label_2
_geom_bond_distance
_geom_bond_site_symmetry_2
Br01 C00A 1.874(4) .
P002 O003 1.523(3) .
P002 O004 1.476(3) .
P002 O005 1.600(3) .
P002 C007 1.795(4) .
O003 H003 0.8400 .
O005 C008 1.453(5) .
C006 C008 1.529(6) .
C006 C009 1.402(7) .
C006 C00B 1.369(7) .
C007 C007 1.460(9) 3_655
C007 C00A 1.330(6) .
C008 C00A 1.525(6) .
C008 C00C 1.544(6) .
C009 H009 0.9500 .
C009 C00F 1.377(7) .
C00B H00B 0.9500 .
C00B C00E 1.389(7) .
C00C C00D 1.388(7) .
C00C C00I 1.388(7) .
C00D H00D 0.9500 .
C00D C00G 1.382(7) .
C00E H00E 0.9500 .
C00E C00H 1.374(8) .
C00F H00F 0.9500 .
C00F C00H 1.379(8) .
C00G H00G 0.9500 .
C00G C00J 1.382(8) .
C00H H00H 0.9500 .
C00I H00I 0.9500 .
C00I C00K 1.367(8) .
C00J H00J 0.9500 .
C00J C00K 1.380(9) .
C00K H00K 0.9500 .
